data_4326057
loop_
_publ_author_name
'Gary K.-Y. Ng'
'Joseph W. Ziller'
'A. S. Borovik'

_publ_section_title
;
 Structural Diversity in Metal Complexes with a Dinucleating Ligand
 Containing Carboxyamidopyridyl Groups
;
_journal_name_full 'Inorganic Chemistry'
_journal_page_first 7922
_journal_page_last 7924
_journal_paper_doi 10.1021/ic200881t
_journal_volume 50
_journal_year 2011
_chemical_formula_sum 'C52 H69 Cl4 Co2 F3 N12 O8 S'
_chemical_formula_weight 1338.91
_chemical_name_systematic
; 
 ? 
;
_space_group_IT_number 14
_symmetry_cell_setting monoclinic
_symmetry_space_group_name_Hall '-P 2ybc'
_symmetry_space_group_name_H-M 'P 1 21/c 1'
_atom_sites_solution_hydrogens geom
_atom_sites_solution_primary direct
_atom_sites_solution_secondary difmap
_audit_creation_method SHELXTL
_cell_angle_alpha 90.00
_cell_angle_beta 97.8767(4)
_cell_angle_gamma 90.00
_cell_formula_units_Z 4
_cell_length_a 13.1790(4)
_cell_length_b 30.5726(9)
_cell_length_c 14.9417(4)
_cell_measurement_reflns_used 9895
_cell_measurement_temperature 88(2)
_cell_measurement_theta_max 24.91
_cell_measurement_theta_min 2.32
_cell_volume 5963.5(3)
_computing_cell_refinement 'Bruker SAINT'
_computing_data_collection 'Bruker APEX2'
_computing_data_reduction 'Bruker SAINT'
_computing_molecular_graphics 'Bruker SHELXTL'
_computing_publication_material 'Bruker SHELXTL'
_computing_structure_refinement 'SHELXL-97 (Sheldrick, 2008)'
_computing_structure_solution 'SHELXS-97 (Sheldrick, 2008)'
_diffrn_ambient_temperature 88(2)
_diffrn_measured_fraction_theta_full 1.000
_diffrn_measured_fraction_theta_max 0.999
_diffrn_measurement_device_type 'Bruker APEX-II CCD'
_diffrn_measurement_method '\f and \w scans'
_diffrn_radiation_monochromator graphite
_diffrn_radiation_source 'fine-focus sealed tube'
_diffrn_radiation_type MoK\a
_diffrn_radiation_wavelength 0.71073
_diffrn_reflns_av_R_equivalents 0.0468
_diffrn_reflns_av_sigmaI/netI 0.0371
_diffrn_reflns_limit_h_max 16
_diffrn_reflns_limit_h_min -16
_diffrn_reflns_limit_k_max 39
_diffrn_reflns_limit_k_min -39
_diffrn_reflns_limit_l_max 19
_diffrn_reflns_limit_l_min -19
_diffrn_reflns_number 68267
_diffrn_reflns_theta_full 25.50
_diffrn_reflns_theta_max 27.10
_diffrn_reflns_theta_min 1.92
_exptl_absorpt_coefficient_mu 0.842
_exptl_absorpt_correction_T_max 0.8948
_exptl_absorpt_correction_T_min 0.8254
_exptl_absorpt_correction_type numerical
_exptl_absorpt_process_details 'Bruker SADABS'
_exptl_crystal_colour green
_exptl_crystal_density_diffrn 1.491
_exptl_crystal_density_meas ?
_exptl_crystal_description prism
_exptl_crystal_F_000 2776
_exptl_crystal_size_max 0.24
_exptl_crystal_size_mid 0.21
_exptl_crystal_size_min 0.14
_refine_diff_density_max 1.022
_refine_diff_density_min -0.888
_refine_diff_density_rms 0.077
_refine_ls_extinction_method none
_refine_ls_goodness_of_fit_ref 1.030
_refine_ls_hydrogen_treatment constr
_refine_ls_matrix_type full
_refine_ls_number_parameters 813
_refine_ls_number_reflns 13150
_refine_ls_number_restraints 12
_refine_ls_restrained_S_all 1.050
_refine_ls_R_factor_all 0.0759
_refine_ls_R_factor_gt 0.0519
_refine_ls_shift/su_max 1.200
_refine_ls_shift/su_mean 0.002
_refine_ls_structure_factor_coef Fsqd
_refine_ls_weighting_details 'calc w=1/[\s^2^(Fo^2^)+(0.0533P)^2^+10.7478P] where P=(Fo^2^+2Fc^2^)/3'
_refine_ls_weighting_scheme calc
_refine_ls_wR_factor_gt 0.1206
_refine_ls_wR_factor_ref 0.1339
_reflns_number_gt 9829
_reflns_number_total 13150
_reflns_threshold_expression >2sigma(I)
_cod_data_source_file ic200881t_si_002_4.cif
_cod_data_source_block asb175
_cod_depositor_comments
;
The following automatic conversions were performed:

'_exptl_crystal_density_meas' value 'none' was changed to '?' - the
value is perceived as not measured.

Automatic conversion script
Id: cif_fix_values 3008 2015-01-20 13:52:24Z robertas 
;
_cod_database_code 4326057

loop_
_symmetry_equiv_pos_as_xyz
'x, y, z'
'-x, y+1/2, -z+1/2'
'-x, -y, -z'
'x, -y-1/2, z-1/2'

loop_
_atom_site_label
_atom_site_type_symbol
_atom_site_fract_x
_atom_site_fract_y
_atom_site_fract_z
_atom_site_U_iso_or_equiv
_atom_site_adp_type
_atom_site_occupancy
_atom_site_symmetry_multiplicity
_atom_site_calc_flag
_atom_site_refinement_flags
_atom_site_disorder_assembly
_atom_site_disorder_group
Co1 Co 0.37693(3) 0.142727(12) 0.24431(3) 0.01789(10) Uani 1 1 d . . .
Co2 Co 0.05570(3) 0.151657(13) 0.27100(3) 0.02366(11) Uani 1 1 d . . .
O5 O 0.29603(15) 0.09334(7) 0.19594(14) 0.0228(4) Uani 1 1 d . . .
H1 H 0.2435 0.0913 0.2218 0.034 Uiso 1 1 calc R . .
O1 O 0.5642(2) -0.01320(9) 0.3123(2) 0.0564(8) Uani 1 1 d . . .
O3 O 0.09945(17) 0.09078(7) 0.30188(19) 0.0369(6) Uani 1 1 d . C .
O2 O 0.29444(18) 0.14379(8) -0.11972(15) 0.0337(5) Uani 1 1 d . . .
O4 O 0.1189(2) 0.15290(12) 0.6347(2) 0.0622(9) Uani 1 1 d . . .
N1 N 0.47972(18) 0.19572(8) 0.29647(16) 0.0223(5) Uani 1 1 d . . .
N2 N 0.47732(18) 0.11218(8) 0.34905(16) 0.0212(5) Uani 1 1 d . . .
N3 N 0.45457(18) 0.15671(8) 0.13198(16) 0.0201(5) Uani 1 1 d . . .
N4 N 0.27683(18) 0.19083(8) 0.26879(17) 0.0215(5) Uani 1 1 d . . .
N5 N 0.4503(2) 0.04257(8) 0.28868(18) 0.0280(6) Uani 1 1 d . . .
H5B H 0.3935 0.0516 0.2560 0.034 Uiso 1 1 calc R . .
N6 N 0.33262(18) 0.12263(8) 0.02708(17) 0.0221(5) Uani 1 1 d . . .
H6A H 0.3117 0.1075 0.0712 0.027 Uiso 1 1 calc R . .
N7 N -0.0280(2) 0.21089(9) 0.2230(2) 0.0313(6) Uani 1 1 d . . .
N8 N -0.0359(2) 0.12951(10) 0.15965(19) 0.0340(7) Uani 1 1 d . . .
N9 N -0.02424(18) 0.16871(9) 0.38057(18) 0.0256(6) Uani 1 1 d . . .
N10 N 0.17155(18) 0.19367(8) 0.26045(18) 0.0236(5) Uani 1 1 d . . .
N11 N -0.0187(2) 0.05302(11) 0.1970(3) 0.0460(9) Uani 1 1 d . C .
N12 N 0.0846(2) 0.13046(10) 0.48850(19) 0.0312(6) Uani 1 1 d . . .
H12A H 0.1037 0.1126 0.4478 0.037 Uiso 1 1 calc R . .
C1 C 0.5017(2) 0.18778(10) 0.3944(2) 0.0264(7) Uani 1 1 d . . .
H1A H 0.4428 0.1976 0.4240 0.032 Uiso 1 1 calc R . .
H1B H 0.5626 0.2049 0.4200 0.032 Uiso 1 1 calc R . .
C2 C 0.5211(2) 0.13982(10) 0.4130(2) 0.0236(6) Uani 1 1 d . . .
C3 C 0.5777(2) 0.12557(12) 0.4925(2) 0.0318(7) Uani 1 1 d . . .
H3A H 0.6084 0.1458 0.5363 0.038 Uiso 1 1 calc R . .
C4 C 0.5883(3) 0.08099(13) 0.5064(2) 0.0363(8) Uani 1 1 d . . .
H4A H 0.6244 0.0703 0.5614 0.044 Uiso 1 1 calc R . .
C5 C 0.5469(2) 0.05211(12) 0.4409(2) 0.0310(7) Uani 1 1 d . . .
H5C H 0.5550 0.0215 0.4497 0.037 Uiso 1 1 calc R . .
C6 C 0.4924(2) 0.06866(10) 0.3610(2) 0.0251(6) Uani 1 1 d . . .
C7 C 0.4919(3) 0.00371(11) 0.2654(3) 0.0361(8) Uani 1 1 d . A .
C8 C 0.4467(3) -0.01694(11) 0.1763(3) 0.0553(12) Uani 1 1 d D . .
C9 C 0.3251(4) -0.0187(3) 0.1695(6) 0.050(2) Uiso 0.525(7) 1 d PD A 1
H9A H 0.2985 0.0109 0.1765 0.075 Uiso 0.525(7) 1 calc PR A 1
H9B H 0.3058 -0.0376 0.2174 0.075 Uiso 0.525(7) 1 calc PR A 1
H9C H 0.2962 -0.0305 0.1105 0.075 Uiso 0.525(7) 1 calc PR A 1
C10 C 0.4534(7) 0.0183(2) 0.1020(4) 0.0412(18) Uiso 0.525(7) 1 d PD A 1
H10A H 0.4150 0.0444 0.1156 0.062 Uiso 0.525(7) 1 calc PR A 1
H10B H 0.4241 0.0066 0.0431 0.062 Uiso 0.525(7) 1 calc PR A 1
H10C H 0.5253 0.0261 0.1006 0.062 Uiso 0.525(7) 1 calc PR A 1
C11 C 0.4810(7) -0.0614(2) 0.1521(6) 0.054(2) Uiso 0.525(7) 1 d PD A 1
H11A H 0.4723 -0.0819 0.2009 0.081 Uiso 0.525(7) 1 calc PR A 1
H11B H 0.5534 -0.0603 0.1436 0.081 Uiso 0.525(7) 1 calc PR A 1
H11C H 0.4399 -0.0711 0.0960 0.081 Uiso 0.525(7) 1 calc PR A 1
C9B C 0.3946(7) -0.0583(2) 0.2058(6) 0.049(2) Uiso 0.475(7) 1 d PD A 2
H9BA H 0.3333 -0.0502 0.2325 0.073 Uiso 0.475(7) 1 calc PR A 2
H9BB H 0.4422 -0.0741 0.2507 0.073 Uiso 0.475(7) 1 calc PR A 2
H9BC H 0.3749 -0.0771 0.1532 0.073 Uiso 0.475(7) 1 calc PR A 2
C10B C 0.3998(7) 0.0108(3) 0.1003(5) 0.042(2) Uiso 0.475(7) 1 d PD A 2
H10D H 0.3383 0.0250 0.1168 0.063 Uiso 0.475(7) 1 calc PR A 2
H10E H 0.3810 -0.0074 0.0466 0.063 Uiso 0.475(7) 1 calc PR A 2
H10F H 0.4490 0.0332 0.0872 0.063 Uiso 0.475(7) 1 calc PR A 2
C11B C 0.5453(6) -0.0396(3) 0.1465(7) 0.054(3) Uiso 0.475(7) 1 d PD A 2
H11D H 0.5950 -0.0171 0.1353 0.081 Uiso 0.475(7) 1 calc PR A 2
H11E H 0.5254 -0.0565 0.0911 0.081 Uiso 0.475(7) 1 calc PR A 2
H11F H 0.5762 -0.0592 0.1946 0.081 Uiso 0.475(7) 1 calc PR A 2
C12 C 0.5715(2) 0.19135(11) 0.2511(2) 0.0247(6) Uani 1 1 d . . .
H12B H 0.6163 0.1681 0.2808 0.030 Uiso 1 1 calc R . .
H12C H 0.6105 0.2191 0.2564 0.030 Uiso 1 1 calc R . .
C13 C 0.5418(2) 0.18023(10) 0.1528(2) 0.0230(6) Uani 1 1 d . . .
C14 C 0.6018(2) 0.19274(10) 0.0885(2) 0.0277(7) Uani 1 1 d . . .
H14A H 0.6606 0.2105 0.1044 0.033 Uiso 1 1 calc R . .
C15 C 0.5744(2) 0.17894(10) 0.0004(2) 0.0273(7) Uani 1 1 d . . .
H15A H 0.6166 0.1860 -0.0444 0.033 Uiso 1 1 calc R . .
C16 C 0.4861(2) 0.15500(10) -0.0225(2) 0.0256(6) Uani 1 1 d . . .
H16A H 0.4666 0.1454 -0.0829 0.031 Uiso 1 1 calc R . .
C17 C 0.4258(2) 0.14517(9) 0.0447(2) 0.0213(6) Uani 1 1 d . . .
C18 C 0.2719(2) 0.12287(10) -0.0558(2) 0.0246(6) Uani 1 1 d . B .
C19 C 0.1742(2) 0.09541(12) -0.0653(2) 0.0387(9) Uani 1 1 d D . .
C20 C 0.0897(5) 0.1165(2) -0.1306(5) 0.0509(18) Uiso 0.630(7) 1 d PD B 1
H20A H 0.0660 0.1431 -0.1034 0.076 Uiso 0.630(7) 1 calc PR B 1
H20B H 0.0325 0.0960 -0.1437 0.076 Uiso 0.630(7) 1 calc PR B 1
H20C H 0.1162 0.1240 -0.1869 0.076 Uiso 0.630(7) 1 calc PR B 1
C21 C 0.1402(5) 0.0760(2) 0.0205(4) 0.0487(18) Uiso 0.630(7) 1 d PD B 1
H21A H 0.1203 0.0997 0.0587 0.073 Uiso 0.630(7) 1 calc PR B 1
H21B H 0.1969 0.0594 0.0537 0.073 Uiso 0.630(7) 1 calc PR B 1
H21C H 0.0816 0.0565 0.0038 0.073 Uiso 0.630(7) 1 calc PR B 1
C22 C 0.2069(5) 0.05257(18) -0.1125(4) 0.0466(17) Uiso 0.630(7) 1 d PD B 1
H22A H 0.2256 0.0599 -0.1720 0.070 Uiso 0.630(7) 1 calc PR B 1
H22B H 0.1496 0.0319 -0.1198 0.070 Uiso 0.630(7) 1 calc PR B 1
H22C H 0.2658 0.0393 -0.0752 0.070 Uiso 0.630(7) 1 calc PR B 1
C20B C 0.1173(11) 0.1048(5) -0.1604(6) 0.063(4) Uiso 0.370(7) 1 d PD B 2
H20D H 0.1133 0.1365 -0.1702 0.095 Uiso 0.370(7) 1 calc PR B 2
H20E H 0.0479 0.0927 -0.1656 0.095 Uiso 0.370(7) 1 calc PR B 2
H20F H 0.1544 0.0913 -0.2058 0.095 Uiso 0.370(7) 1 calc PR B 2
C21B C 0.1100(9) 0.1249(4) -0.0092(8) 0.061(4) Uiso 0.370(7) 1 d PD B 2
H21D H 0.1063 0.1546 -0.0342 0.091 Uiso 0.370(7) 1 calc PR B 2
H21E H 0.1426 0.1258 0.0538 0.091 Uiso 0.370(7) 1 calc PR B 2
H21F H 0.0407 0.1130 -0.0119 0.091 Uiso 0.370(7) 1 calc PR B 2
C22B C 0.1811(13) 0.0510(3) -0.0194(11) 0.084(5) Uiso 0.370(7) 1 d PD B 2
H22D H 0.1132 0.0373 -0.0268 0.125 Uiso 0.370(7) 1 calc PR B 2
H22E H 0.2057 0.0546 0.0451 0.125 Uiso 0.370(7) 1 calc PR B 2
H22F H 0.2289 0.0323 -0.0468 0.125 Uiso 0.370(7) 1 calc PR B 2
C23 C 0.4271(2) 0.23826(10) 0.2772(2) 0.0273(7) Uani 1 1 d . . .
H23A H 0.4429 0.2500 0.2189 0.033 Uiso 1 1 calc R . .
H23B H 0.4517 0.2596 0.3252 0.033 Uiso 1 1 calc R . .
C24 C 0.3140(2) 0.23195(10) 0.2731(2) 0.0254(6) Uani 1 1 d . . .
C25 C 0.2352(3) 0.26213(11) 0.2672(2) 0.0336(8) Uani 1 1 d . . .
H25A H 0.2400 0.2931 0.2685 0.040 Uiso 1 1 calc R . .
C26 C 0.1478(2) 0.23674(10) 0.2590(2) 0.0301(7) Uani 1 1 d . . .
C27 C 0.0364(3) 0.24933(11) 0.2523(3) 0.0373(8) Uani 1 1 d . . .
H27A H 0.0211 0.2596 0.3119 0.045 Uiso 1 1 calc R . .
H27B H 0.0213 0.2734 0.2083 0.045 Uiso 1 1 calc R . .
C39 C -0.1247(2) 0.21013(12) 0.2615(2) 0.0347(8) Uani 1 1 d . . .
H39A H -0.1737 0.1902 0.2257 0.042 Uiso 1 1 calc R . .
H39B H -0.1550 0.2398 0.2586 0.042 Uiso 1 1 calc R . .
C40 C -0.1066(2) 0.19502(10) 0.3577(2) 0.0269(7) Uani 1 1 d . . .
C41 C -0.1722(2) 0.20653(11) 0.4186(2) 0.0314(7) Uani 1 1 d . . .
H41A H -0.2274 0.2262 0.4017 0.038 Uiso 1 1 calc R . .
C42 C -0.1559(2) 0.18887(12) 0.5046(2) 0.0345(8) Uani 1 1 d . . .
H42A H -0.2024 0.1948 0.5464 0.041 Uiso 1 1 calc R . .
C43 C -0.0716(2) 0.16266(13) 0.5293(2) 0.0356(8) Uani 1 1 d . . .
H43A H -0.0585 0.1507 0.5885 0.043 Uiso 1 1 calc R . .
C44 C -0.0060(2) 0.15401(11) 0.4659(2) 0.0294(7) Uani 1 1 d . . .
C45 C 0.1466(3) 0.13355(13) 0.5713(2) 0.0383(8) Uani 1 1 d . . .
C46 C 0.2480(3) 0.10916(12) 0.5784(2) 0.0346(8) Uani 1 1 d . . .
C47 C 0.2978(2) 0.11298(12) 0.4916(2) 0.0347(8) Uani 1 1 d . . .
H47A H 0.2514 0.1010 0.4406 0.052 Uiso 1 1 calc R . .
H47B H 0.3623 0.0965 0.4988 0.052 Uiso 1 1 calc R . .
H47C H 0.3116 0.1438 0.4800 0.052 Uiso 1 1 calc R . .
C48 C 0.3218(3) 0.12825(14) 0.6573(3) 0.0430(9) Uani 1 1 d . . .
H48A H 0.2913 0.1256 0.7133 0.065 Uiso 1 1 calc R . .
H48B H 0.3345 0.1592 0.6455 0.065 Uiso 1 1 calc R . .
H48C H 0.3866 0.1121 0.6635 0.065 Uiso 1 1 calc R . .
C49 C 0.2247(3) 0.06124(14) 0.5983(3) 0.0466(10) Uani 1 1 d . . .
H49A H 0.1966 0.0594 0.6556 0.070 Uiso 1 1 calc R . .
H49B H 0.2880 0.0441 0.6026 0.070 Uiso 1 1 calc R . .
H49C H 0.1748 0.0496 0.5495 0.070 Uiso 1 1 calc R . .
C28 C -0.0462(3) 0.20590(13) 0.1240(2) 0.0393(9) Uani 1 1 d . . .
H28A H 0.0176 0.2124 0.0983 0.047 Uiso 1 1 calc R . .
H28B H -0.0996 0.2268 0.0979 0.047 Uiso 1 1 calc R . .
C29 C -0.0799(3) 0.16018(14) 0.1009(2) 0.0388(9) Uani 1 1 d . . .
C30 C -0.1493(3) 0.14960(19) 0.0263(3) 0.0623(14) Uani 1 1 d . . .
H30A H -0.1795 0.1716 -0.0136 0.075 Uiso 1 1 calc R . .
C31 C -0.1734(5) 0.1063(2) 0.0114(3) 0.088(2) Uani 1 1 d . . .
H31A H -0.2209 0.0982 -0.0395 0.105 Uiso 1 1 calc R . .
C32 C -0.1302(4) 0.07509(19) 0.0684(3) 0.0703(16) Uani 1 1 d . . .
H32A H -0.1480 0.0453 0.0575 0.084 Uiso 1 1 calc R . .
C33 C -0.0583(3) 0.08657(14) 0.1445(3) 0.0443(10) Uani 1 1 d . . .
C34 C 0.0532(3) 0.05595(12) 0.2650(4) 0.0511(12) Uani 1 1 d . . .
C35A C 0.0922(5) 0.0108(2) 0.2789(5) 0.0248(16) Uani 0.474(7) 1 d P C 1
C36A C 0.1141(6) -0.0145(2) 0.1955(5) 0.037(2) Uani 0.474(7) 1 d P C 1
H36A H 0.0526 -0.0147 0.1504 0.056 Uiso 0.474(7) 1 calc PR C 1
H36B H 0.1332 -0.0446 0.2127 0.056 Uiso 0.474(7) 1 calc PR C 1
H36C H 0.1704 -0.0004 0.1699 0.056 Uiso 0.474(7) 1 calc PR C 1
C37A C 0.0088(7) -0.0142(3) 0.3227(7) 0.043(2) Uani 0.474(7) 1 d P C 1
H37A H -0.0526 -0.0177 0.2782 0.064 Uiso 0.474(7) 1 calc PR C 1
H37B H -0.0085 0.0023 0.3747 0.064 Uiso 0.474(7) 1 calc PR C 1
H37C H 0.0350 -0.0431 0.3427 0.064 Uiso 0.474(7) 1 calc PR C 1
C38A C 0.1919(3) 0.01232(13) 0.3602(4) 0.0555(12) Uani 0.474(7) 1 d P C 1
H38A H 0.2528 0.0220 0.3348 0.083 Uiso 0.474(7) 1 calc PR C 1
H38B H 0.2038 -0.0170 0.3862 0.083 Uiso 0.474(7) 1 calc PR C 1
H38C H 0.1777 0.0328 0.4074 0.083 Uiso 0.474(7) 1 calc PR C 1
C35B C 0.0781(5) 0.0140(2) 0.3383(6) 0.0371(18) Uani 0.526(7) 1 d P C 2
C36B C 0.0162(6) 0.0173(2) 0.4183(5) 0.0424(19) Uani 0.526(7) 1 d P C 2
H36D H 0.0291 -0.0086 0.4568 0.064 Uiso 0.526(7) 1 calc PR C 2
H36E H -0.0570 0.0192 0.3954 0.064 Uiso 0.526(7) 1 calc PR C 2
H36F H 0.0372 0.0436 0.4537 0.064 Uiso 0.526(7) 1 calc PR C 2
C37B C 0.0472(7) -0.0270(3) 0.2856(7) 0.053(2) Uani 0.526(7) 1 d P C 2
H37D H 0.0587 -0.0525 0.3256 0.080 Uiso 0.526(7) 1 calc PR C 2
H37E H 0.0883 -0.0299 0.2360 0.080 Uiso 0.526(7) 1 calc PR C 2
H37F H -0.0255 -0.0253 0.2609 0.080 Uiso 0.526(7) 1 calc PR C 2
C38B C 0.1919(3) 0.01232(13) 0.3602(4) 0.0555(12) Uani 0.526(7) 1 d P C 2
H38D H 0.2106 0.0014 0.4219 0.083 Uiso 0.526(7) 1 calc PR C 2
H38E H 0.2201 0.0417 0.3553 0.083 Uiso 0.526(7) 1 calc PR C 2
H38F H 0.2197 -0.0073 0.3177 0.083 Uiso 0.526(7) 1 calc PR C 2
C50 C 0.7837(3) 0.14785(12) 0.7407(2) 0.0334(7) Uani 1 1 d . . .
O6 O 0.7015(2) 0.20875(9) 0.82347(17) 0.0445(7) Uani 1 1 d . . .
O7 O 0.6849(2) 0.21096(9) 0.66012(17) 0.0451(7) Uani 1 1 d . . .
O8 O 0.5887(2) 0.15725(10) 0.7339(2) 0.0590(8) Uani 1 1 d . . .
S1 S 0.67673(7) 0.18528(3) 0.73939(6) 0.0345(2) Uani 1 1 d . . .
F1 F 0.77323(17) 0.12202(7) 0.66731(14) 0.0416(5) Uani 1 1 d . . .
F2 F 0.87238(16) 0.16897(8) 0.74212(15) 0.0466(5) Uani 1 1 d . . .
F3 F 0.79376(19) 0.12150(8) 0.81235(15) 0.0542(6) Uani 1 1 d . . .
C51 C 0.2420(4) 0.27119(17) 0.5245(4) 0.0796(17) Uani 1 1 d . . .
H51A H 0.2433 0.2936 0.4768 0.095 Uiso 1 1 calc R D 1
H51B H 0.2339 0.2866 0.5814 0.095 Uiso 1 1 calc R D 1
Cl1 Cl 0.35498(9) 0.24401(4) 0.53836(7) 0.0566(3) Uani 1 1 d . E .
Cl2A Cl 0.13858(13) 0.23780(6) 0.49585(15) 0.0465(7) Uani 0.708(7) 1 d P E 1
Cl2B Cl 0.1208(5) 0.2675(5) 0.4690(3) 0.113(4) Uani 0.292(7) 1 d P E 2
C52 C -0.2505(3) 0.05150(14) 0.2731(4) 0.0612(13) Uani 1 1 d . . .
H52A H -0.2869 0.0288 0.3036 0.073 Uiso 1 1 calc R F 1
H52B H -0.1896 0.0381 0.2520 0.073 Uiso 1 1 calc R F 1
Cl3A Cl -0.3403(3) 0.07665(12) 0.1722(4) 0.0618(11) Uani 0.553(9) 1 d P G 1
Cl4A Cl -0.2155(3) 0.09360(16) 0.3440(4) 0.0816(18) Uani 0.553(9) 1 d P G 1
Cl3B Cl -0.3166(3) 0.08780(15) 0.2213(4) 0.0578(12) Uani 0.447(9) 1 d P G 2
Cl4B Cl -0.1785(4) 0.07314(16) 0.3877(3) 0.0577(14) Uani 0.447(9) 1 d P G 2

loop_
_atom_site_aniso_label
_atom_site_aniso_U_11
_atom_site_aniso_U_22
_atom_site_aniso_U_33
_atom_site_aniso_U_23
_atom_site_aniso_U_13
_atom_site_aniso_U_12
Co1 0.01504(19) 0.01818(19) 0.0201(2) 0.00118(15) 0.00118(14) -0.00078(14)
Co2 0.0154(2) 0.0252(2) 0.0305(2) -0.00179(17) 0.00401(16) 0.00259(15)
O5 0.0190(10) 0.0225(11) 0.0272(11) -0.0009(9) 0.0040(8) -0.0028(8)
O1 0.0626(19) 0.0335(15) 0.072(2) 0.0019(14) 0.0041(16) 0.0204(14)
O3 0.0206(11) 0.0265(12) 0.0636(17) 0.0021(11) 0.0062(11) -0.0016(9)
O2 0.0376(13) 0.0357(13) 0.0258(12) 0.0056(10) -0.0032(10) -0.0041(10)
O4 0.0338(15) 0.109(3) 0.0421(17) -0.0221(17) -0.0001(12) 0.0219(16)
N1 0.0197(12) 0.0253(13) 0.0213(13) 0.0006(10) 0.0013(10) -0.0029(10)
N2 0.0178(12) 0.0262(13) 0.0195(12) 0.0041(10) 0.0023(9) 0.0000(10)
N3 0.0187(12) 0.0192(12) 0.0217(12) 0.0015(10) 0.0006(9) -0.0015(9)
N4 0.0172(12) 0.0199(12) 0.0268(13) -0.0001(10) 0.0010(10) 0.0002(9)
N5 0.0267(14) 0.0249(14) 0.0321(15) 0.0055(11) 0.0024(11) 0.0011(11)
N6 0.0215(13) 0.0243(13) 0.0203(12) -0.0004(10) 0.0015(10) -0.0012(10)
N7 0.0208(13) 0.0347(15) 0.0386(16) 0.0024(12) 0.0049(11) 0.0095(11)
N8 0.0240(14) 0.0488(18) 0.0312(15) -0.0072(13) 0.0113(12) -0.0049(12)
N9 0.0157(12) 0.0307(14) 0.0299(14) -0.0044(11) 0.0013(10) 0.0019(10)
N10 0.0180(12) 0.0214(13) 0.0311(14) -0.0002(10) 0.0028(10) 0.0036(10)
N11 0.0350(18) 0.0399(18) 0.068(2) -0.0205(17) 0.0243(17) -0.0149(14)
N12 0.0235(14) 0.0405(16) 0.0301(15) 0.0008(12) 0.0053(11) 0.0070(12)
C1 0.0233(15) 0.0329(17) 0.0224(15) -0.0047(13) 0.0011(12) -0.0056(13)
C2 0.0169(14) 0.0351(17) 0.0194(14) 0.0018(13) 0.0043(11) -0.0016(12)
C3 0.0220(16) 0.050(2) 0.0231(16) 0.0006(15) 0.0011(12) -0.0032(14)
C4 0.0263(17) 0.055(2) 0.0266(17) 0.0131(16) -0.0014(14) 0.0044(15)
C5 0.0247(16) 0.0376(18) 0.0310(18) 0.0129(15) 0.0054(13) 0.0053(14)
C6 0.0198(15) 0.0303(16) 0.0264(16) 0.0077(13) 0.0077(12) 0.0017(12)
C7 0.045(2) 0.0210(16) 0.044(2) 0.0081(15) 0.0138(17) -0.0016(15)
C8 0.081(3) 0.039(2) 0.050(3) -0.0098(19) 0.026(2) -0.026(2)
C12 0.0170(14) 0.0320(17) 0.0246(16) 0.0021(13) 0.0013(12) -0.0058(12)
C13 0.0202(14) 0.0223(15) 0.0262(16) 0.0029(12) 0.0021(12) 0.0003(11)
C14 0.0209(15) 0.0300(17) 0.0321(17) 0.0052(13) 0.0034(13) -0.0047(12)
C15 0.0260(16) 0.0296(16) 0.0282(16) 0.0055(13) 0.0106(13) 0.0000(13)
C16 0.0283(16) 0.0270(16) 0.0214(15) 0.0008(12) 0.0034(12) 0.0011(12)
C17 0.0221(14) 0.0189(14) 0.0227(15) 0.0013(11) 0.0022(11) 0.0022(11)
C18 0.0267(16) 0.0242(15) 0.0233(15) -0.0078(12) 0.0046(12) 0.0036(12)
C19 0.0267(17) 0.066(3) 0.0236(17) -0.0046(17) 0.0031(13) -0.0124(17)
C23 0.0296(17) 0.0198(15) 0.0321(17) -0.0019(13) 0.0033(13) -0.0058(12)
C24 0.0261(16) 0.0207(15) 0.0292(16) -0.0001(12) 0.0033(13) -0.0008(12)
C25 0.0376(19) 0.0185(15) 0.045(2) -0.0010(14) 0.0088(16) 0.0028(13)
C26 0.0267(16) 0.0219(15) 0.042(2) 0.0015(14) 0.0057(14) 0.0068(12)
C27 0.0281(18) 0.0263(17) 0.058(2) 0.0032(16) 0.0098(16) 0.0096(14)
C39 0.0213(16) 0.042(2) 0.041(2) -0.0004(16) 0.0052(14) 0.0117(14)
C40 0.0182(15) 0.0281(16) 0.0345(18) -0.0047(13) 0.0036(13) 0.0024(12)
C41 0.0197(15) 0.0340(18) 0.040(2) -0.0086(15) 0.0037(14) 0.0046(13)
C42 0.0207(16) 0.044(2) 0.040(2) -0.0099(16) 0.0081(14) -0.0020(14)
C43 0.0223(16) 0.050(2) 0.0342(19) -0.0050(16) 0.0041(14) -0.0003(15)
C44 0.0200(15) 0.0350(18) 0.0330(18) -0.0053(14) 0.0023(13) 0.0011(13)
C45 0.0247(17) 0.057(2) 0.0337(19) 0.0028(17) 0.0047(14) 0.0058(16)
C46 0.0241(16) 0.046(2) 0.0349(19) 0.0117(16) 0.0082(14) 0.0042(14)
C47 0.0216(16) 0.046(2) 0.0387(19) 0.0140(16) 0.0108(14) 0.0054(14)
C48 0.0270(18) 0.066(3) 0.036(2) 0.0093(18) 0.0018(15) 0.0035(17)
C49 0.041(2) 0.055(3) 0.046(2) 0.0251(19) 0.0166(18) 0.0043(18)
C28 0.0256(17) 0.057(2) 0.036(2) 0.0131(17) 0.0051(14) 0.0134(16)
C29 0.0244(17) 0.066(3) 0.0273(18) 0.0027(17) 0.0076(14) -0.0029(16)
C30 0.046(2) 0.114(4) 0.027(2) 0.009(2) 0.0047(17) -0.023(3)
C31 0.105(4) 0.130(5) 0.026(2) -0.001(3) 0.003(2) -0.077(4)
C32 0.096(4) 0.088(4) 0.030(2) -0.019(2) 0.020(2) -0.057(3)
C33 0.048(2) 0.053(2) 0.038(2) -0.0188(19) 0.0256(18) -0.0233(19)
C34 0.0215(18) 0.0265(18) 0.108(4) -0.007(2) 0.019(2) -0.0051(14)
C35A 0.021(3) 0.028(4) 0.027(4) -0.003(3) 0.008(3) -0.005(3)
C36A 0.036(4) 0.035(4) 0.042(4) -0.014(3) 0.008(3) 0.002(3)
C37A 0.032(4) 0.040(5) 0.060(6) 0.012(4) 0.022(4) -0.002(4)
C38A 0.034(2) 0.0264(19) 0.104(4) 0.002(2) 0.003(2) -0.0005(16)
C35B 0.033(4) 0.029(4) 0.050(5) 0.001(3) 0.009(3) -0.001(3)
C36B 0.042(4) 0.036(4) 0.051(5) 0.010(3) 0.010(3) -0.008(3)
C37B 0.048(5) 0.037(5) 0.072(7) -0.004(4) 0.005(5) -0.009(4)
C38B 0.034(2) 0.0264(19) 0.104(4) 0.002(2) 0.003(2) -0.0005(16)
C50 0.0403(19) 0.0365(19) 0.0225(16) 0.0039(14) 0.0014(13) -0.0079(15)
O6 0.0571(17) 0.0495(16) 0.0309(14) -0.0100(12) 0.0198(12) -0.0145(13)
O7 0.0632(18) 0.0410(15) 0.0334(14) 0.0034(11) 0.0152(13) 0.0140(13)
O8 0.0390(16) 0.064(2) 0.074(2) -0.0093(16) 0.0077(15) -0.0178(14)
S1 0.0393(5) 0.0363(5) 0.0297(4) -0.0045(4) 0.0110(4) -0.0073(4)
F1 0.0534(13) 0.0332(11) 0.0359(11) -0.0043(9) -0.0018(10) 0.0047(9)
F2 0.0369(12) 0.0501(13) 0.0528(14) -0.0007(11) 0.0065(10) -0.0138(10)
F3 0.0652(16) 0.0599(15) 0.0345(12) 0.0224(11) -0.0038(11) -0.0097(12)
C51 0.085(4) 0.051(3) 0.094(4) -0.023(3) -0.018(3) -0.004(3)
Cl1 0.0707(7) 0.0536(6) 0.0502(6) -0.0213(5) 0.0255(5) -0.0191(5)
Cl2A 0.0504(9) 0.0429(11) 0.0462(12) -0.0104(8) 0.0066(7) -0.0149(7)
Cl2B 0.085(4) 0.208(12) 0.047(3) 0.041(4) 0.008(2) 0.004(5)
C52 0.036(2) 0.039(2) 0.115(4) -0.012(2) 0.032(2) -0.0046(18)
Cl3A 0.0470(14) 0.0502(16) 0.093(3) 0.0280(17) 0.0272(17) 0.0111(11)
Cl4A 0.0428(15) 0.071(2) 0.134(4) -0.044(3) 0.022(2) -0.0129(15)
Cl3B 0.0479(18) 0.0516(19) 0.078(3) 0.0201(19) 0.0243(19) 0.0178(14)
Cl4B 0.049(2) 0.058(2) 0.069(2) -0.0168(17) 0.0163(15) -0.0127(17)

loop_
_atom_type_symbol
_atom_type_description
_atom_type_scat_dispersion_real
_atom_type_scat_dispersion_imag
_atom_type_scat_source
C C 0.0033 0.0016 'International Tables Vol C Tables 4.2.6.8 and 6.1.1.4'
H H 0.0000 0.0000 'International Tables Vol C Tables 4.2.6.8 and 6.1.1.4'
N N 0.0061 0.0033 'International Tables Vol C Tables 4.2.6.8 and 6.1.1.4'
O O 0.0106 0.0060 'International Tables Vol C Tables 4.2.6.8 and 6.1.1.4'
F F 0.0171 0.0103 'International Tables Vol C Tables 4.2.6.8 and 6.1.1.4'
S S 0.1246 0.1234 'International Tables Vol C Tables 4.2.6.8 and 6.1.1.4'
Cl Cl 0.1484 0.1585 'International Tables Vol C Tables 4.2.6.8 and 6.1.1.4'
Co Co 0.3494 0.9721 'International Tables Vol C Tables 4.2.6.8 and 6.1.1.4'

loop_
_geom_angle_atom_site_label_1
_geom_angle_atom_site_label_2
_geom_angle_atom_site_label_3
_geom_angle
O5 Co1 N4 107.04(9)
O5 Co1 N2 100.86(9)
N4 Co1 N2 122.52(10)
O5 Co1 N3 99.36(9)
N4 Co1 N3 112.91(10)
N2 Co1 N3 110.61(9)
O5 Co1 N1 175.25(9)
N4 Co1 N1 77.66(9)
N2 Co1 N1 76.70(9)
N3 Co1 N1 77.91(9)
O3 Co2 N10 114.61(9)
O3 Co2 N8 89.94(12)
N10 Co2 N8 121.26(11)
O3 Co2 N9 102.09(11)
N10 Co2 N9 111.32(10)
N8 Co2 N9 114.18(10)
O3 Co2 N7 165.79(10)
N10 Co2 N7 78.48(10)
N8 Co2 N7 77.95(12)
N9 Co2 N7 76.67(10)
C34 O3 Co2 124.1(2)
C1 N1 C12 112.4(2)
C1 N1 C23 111.1(2)
C12 N1 C23 112.4(2)
C1 N1 Co1 105.06(18)
C12 N1 Co1 106.07(18)
C23 N1 Co1 109.29(17)
C2 N2 C6 118.9(3)
C2 N2 Co1 114.3(2)
C6 N2 Co1 126.5(2)
C17 N3 C13 118.4(3)
C17 N3 Co1 127.35(19)
C13 N3 Co1 114.23(19)
C24 N4 N10 107.5(2)
C24 N4 Co1 116.1(2)
N10 N4 Co1 134.12(19)
C7 N5 C6 124.1(3)
C18 N6 C17 123.5(3)
C39 N7 C28 111.2(3)
C39 N7 C27 112.9(3)
C28 N7 C27 112.8(3)
C39 N7 Co2 106.5(2)
C28 N7 Co2 104.4(2)
C27 N7 Co2 108.46(19)
C33 N8 C29 119.8(3)
C33 N8 Co2 123.3(3)
C29 N8 Co2 116.9(3)
C44 N9 C40 118.1(3)
C44 N9 Co2 127.2(2)
C40 N9 Co2 114.5(2)
C26 N10 N4 106.9(2)
C26 N10 Co2 116.4(2)
N4 N10 Co2 135.69(19)
C34 N11 C33 125.8(3)
C45 N12 C44 124.1(3)
N1 C1 C2 110.4(2)
N2 C2 C3 122.7(3)
N2 C2 C1 115.7(3)
C3 C2 C1 121.5(3)
C4 C3 C2 118.1(3)
C5 C4 C3 120.3(3)
C4 C5 C6 118.8(3)
N2 C6 N5 115.1(3)
N2 C6 C5 121.1(3)
N5 C6 C5 123.8(3)
O1 C7 N5 122.0(4)
O1 C7 C8 120.7(3)
N5 C7 C8 117.4(3)
C10B C8 C11 116.3(6)
C10B C8 C7 120.4(4)
C11 C8 C7 119.7(5)
C10B C8 C9B 122.4(6)
C11 C8 C9B 58.7(5)
C7 C8 C9B 103.2(4)
C10B C8 C10 28.0(4)
C11 C8 C10 114.1(5)
C7 C8 C10 106.5(4)
C9B C8 C10 147.9(6)
C10B C8 C11B 107.8(5)
C11 C8 C11B 41.3(5)
C7 C8 C11B 100.9(5)
C9B C8 C11B 97.9(5)
C10 C8 C11B 88.5(5)
C10B C8 C9 70.1(5)
C11 C8 C9 106.8(5)
C7 C8 C9 109.9(4)
C9B C8 C9 60.2(5)
C10 C8 C9 97.6(5)
C11B C8 C9 145.2(5)
N1 C12 C13 110.5(2)
N3 C13 C14 122.4(3)
N3 C13 C12 116.3(3)
C14 C13 C12 121.3(3)
C13 C14 C15 118.7(3)
C16 C15 C14 120.0(3)
C15 C16 C17 118.7(3)
N3 C17 C16 121.7(3)
N3 C17 N6 115.6(3)
C16 C17 N6 122.7(3)
O2 C18 N6 122.1(3)
O2 C18 C19 120.5(3)
N6 C18 C19 117.3(3)
C22B C19 C20 131.5(7)
C22B C19 C18 116.9(7)
C20 C19 C18 111.1(4)
C22B C19 C21 44.2(7)
C20 C19 C21 115.3(4)
C18 C19 C21 118.3(3)
C22B C19 C20B 125.1(9)
C20 C19 C20B 26.7(6)
C18 C19 C20B 106.3(6)
C21 C19 C20B 132.9(7)
C22B C19 C21B 106.1(8)
C20 C19 C21B 72.3(6)
C18 C19 C21B 98.3(5)
C21 C19 C21B 62.1(6)
C20B C19 C21B 99.0(8)
C22B C19 C22 57.0(7)
C20 C19 C22 106.6(4)
C18 C19 C22 102.7(3)
C21 C19 C22 100.5(4)
C20B C19 C22 82.6(7)
C21B C19 C22 157.6(6)
N1 C23 C24 109.3(2)
N4 C24 C25 110.7(3)
N4 C24 C23 118.4(3)
C25 C24 C23 130.7(3)
C26 C25 C24 104.0(3)
N10 C26 C25 110.9(3)
N10 C26 C27 118.1(3)
C25 C26 C27 130.9(3)
N7 C27 C26 109.3(3)
N7 C39 C40 110.4(3)
N9 C40 C41 122.4(3)
N9 C40 C39 116.2(3)
C41 C40 C39 121.4(3)
C42 C41 C40 118.7(3)
C43 C42 C41 119.6(3)
C42 C43 C44 118.7(3)
N9 C44 C43 122.4(3)
N9 C44 N12 116.1(3)
C43 C44 N12 121.5(3)
O4 C45 N12 121.7(3)
O4 C45 C46 122.7(3)
N12 C45 C46 115.6(3)
C45 C46 C49 106.5(3)
C45 C46 C47 112.2(3)
C49 C46 C47 110.9(3)
C45 C46 C48 108.9(3)
C49 C46 C48 109.6(3)
C47 C46 C48 108.7(3)
N7 C28 C29 109.4(3)
N8 C29 C30 122.5(4)
N8 C29 C28 114.2(3)
C30 C29 C28 123.4(4)
C31 C30 C29 118.0(5)
C32 C31 C30 120.7(4)
C31 C32 C33 120.4(5)
N11 C33 N8 125.4(4)
N11 C33 C32 116.0(4)
N8 C33 C32 118.5(4)
N11 C34 O3 129.4(4)
N11 C34 C35A 104.4(4)
O3 C34 C35A 124.6(4)
N11 C34 C35B 120.8(4)
O3 C34 C35B 107.9(4)
C35A C34 C35B 33.5(3)
C34 C35A C36A 117.3(6)
C34 C35A C37A 105.5(6)
C36A C35A C37A 108.5(7)
C34 C35A C38A 107.6(5)
C36A C35A C38A 113.0(5)
C37A C35A C38A 103.9(6)
C37B C35B C36B 109.2(7)
C37B C35B C34 106.2(6)
C36B C35B C34 112.1(5)
F3 C50 F2 106.8(3)
F3 C50 F1 106.8(3)
F2 C50 F1 106.8(3)
F3 C50 S1 112.5(3)
F2 C50 S1 111.9(2)
F1 C50 S1 111.7(2)
O8 S1 O7 115.46(19)
O8 S1 O6 115.52(18)
O7 S1 O6 114.32(16)
O8 S1 C50 104.17(18)
O7 S1 C50 102.01(16)
O6 S1 C50 102.77(17)
Cl1 C51 Cl2B 141.1(5)
Cl1 C51 Cl2A 113.3(3)
Cl2B C51 Cl2A 34.3(4)
Cl3B C52 Cl4A 81.6(3)
Cl3B C52 Cl3A 24.31(19)
Cl4A C52 Cl3A 105.6(3)
Cl3B C52 Cl4B 111.5(3)
Cl4A C52 Cl4B 30.20(17)
Cl3A C52 Cl4B 135.7(3)

loop_
_geom_bond_atom_site_label_1
_geom_bond_atom_site_label_2
_geom_bond_distance
Co1 O5 1.931(2)
Co1 N4 2.042(2)
Co1 N2 2.122(2)
Co1 N3 2.125(2)
Co1 N1 2.186(2)
Co2 O3 1.984(2)
Co2 N10 2.018(3)
Co2 N8 2.033(3)
Co2 N9 2.130(3)
Co2 N7 2.190(3)
O1 C7 1.217(5)
O3 C34 1.310(4)
O2 C18 1.220(4)
O4 C45 1.214(4)
N1 C1 1.472(4)
N1 C12 1.472(4)
N1 C23 1.483(4)
N2 C2 1.345(4)
N2 C6 1.354(4)
N3 C17 1.354(4)
N3 C13 1.356(4)
N4 C24 1.348(4)
N4 N10 1.379(3)
N5 C7 1.373(4)
N5 C6 1.395(4)
N6 C18 1.379(4)
N6 C17 1.402(4)
N7 C39 1.468(4)
N7 C28 1.472(5)
N7 C27 1.481(4)
N8 C33 1.357(5)
N8 C29 1.359(5)
N9 C44 1.342(4)
N9 C40 1.357(4)
N10 C26 1.353(4)
N11 C34 1.294(6)
N11 C33 1.351(6)
N12 C45 1.389(4)
N12 C44 1.396(4)
C1 C2 1.508(4)
C2 C3 1.383(4)
C3 C4 1.383(5)
C4 C5 1.374(5)
C5 C6 1.400(4)
C7 C8 1.519(5)
C8 C10B 1.483(5)
C8 C11 1.491(5)
C8 C9B 1.534(5)
C8 C10 1.558(4)
C8 C11B 1.589(5)
C8 C9 1.593(5)
C12 C13 1.506(4)
C13 C14 1.379(4)
C14 C15 1.382(5)
C15 C16 1.378(4)
C16 C17 1.397(4)
C18 C19 1.527(4)
C19 C22B 1.519(5)
C19 C20 1.520(4)
C19 C21 1.534(4)
C19 C20B 1.540(5)
C19 C21B 1.559(5)
C19 C22 1.575(4)
C23 C24 1.496(4)
C24 C25 1.384(4)
C25 C26 1.380(5)
C26 C27 1.507(4)
C39 C40 1.498(5)
C40 C41 1.385(4)
C41 C42 1.383(5)
C42 C43 1.378(5)
C43 C44 1.393(5)
C45 C46 1.521(5)
C46 C49 1.534(5)
C46 C47 1.536(5)
C46 C48 1.537(5)
C28 C29 1.493(6)
C29 C30 1.380(5)
C30 C31 1.372(8)
C31 C32 1.352(8)
C32 C33 1.421(6)
C34 C35A 1.476(8)
C34 C35B 1.690(9)
C35A C36A 1.528(10)
C35A C37A 1.555(10)
C35A C38A 1.663(8)
C35B C37B 1.506(11)
C35B C36B 1.540(11)
C50 F3 1.331(4)
C50 F2 1.333(4)
C50 F1 1.344(4)
C50 S1 1.813(4)
O6 S1 1.445(3)
O7 S1 1.437(3)
O8 S1 1.436(3)
C51 Cl1 1.693(6)
C51 Cl2B 1.700(8)
C51 Cl2A 1.709(5)
C52 Cl3B 1.551(6)
C52 Cl4A 1.691(5)
C52 Cl3A 1.943(7)
C52 Cl4B 1.956(6)
